data_7030399
loop_
_publ_author_name
'Geng, Qiaohua'
'Liu, Qisen'
'Ma, Pengtao'
'Wang, Jingping'
'Niu, Jingyang'

_publ_section_title
;
 Synthesis, crystal structure and photocatalytic properties of an
 unprecedented arsenic-disubstituted Lindqvist-type peroxopolyoxoniobate
 ion: {As2Nb4(O2)4O14H1.5}(4.5-).
;
_journal_issue 26
_journal_name_full 'Dalton transactions (Cambridge, England : 2003)'
_journal_page_first 9843
_journal_page_last 9846
_journal_paper_doi 10.1039/c4dt00875h
_journal_volume 43
_journal_year 2014
_chemical_formula_sum 'As4 Cs5 H25 Na4 Nb8 O66'
_chemical_formula_weight 2880.67
_chemical_name_systematic
;

 ?

;
_space_group_IT_number 62
_symmetry_cell_setting orthorhombic
_symmetry_space_group_name_Hall '-P 2ac 2n'
_symmetry_space_group_name_H-M 'P n m a'
_atom_sites_solution_hydrogens notdet
_atom_sites_solution_primary direct
_atom_sites_solution_secondary difmap
_audit_creation_method SHELXL-97
_cell_angle_alpha 90.00
_cell_angle_beta 90.00
_cell_angle_gamma 90.00
_cell_formula_units_Z 4
_cell_length_a 17.680(5)
_cell_length_b 13.346(4)
_cell_length_c 26.399(8)
_cell_measurement_reflns_used 8140
_cell_measurement_temperature 296(2)
_cell_measurement_theta_max 28.64
_cell_measurement_theta_min 2.43
_cell_volume 6229(3)
_computing_cell_refinement 'Bruker SAINT'
_computing_data_collection 'Bruker APEX2'
_computing_data_reduction 'Bruker SAINT'
_computing_molecular_graphics 'Bruker SHELXTL'
_computing_publication_material 'Bruker SHELXTL'
_computing_structure_refinement 'SHELXL-97 (Sheldrick, 1997)'
_computing_structure_solution 'SHELXS-97 (Sheldrick, 1990)'
_diffrn_ambient_temperature 296(2)
_diffrn_measured_fraction_theta_full 0.994
_diffrn_measured_fraction_theta_max 0.994
_diffrn_measurement_device_type 'Bruker APEX-II CCD'
_diffrn_measurement_method '\f and \w scans'
_diffrn_radiation_monochromator graphite
_diffrn_radiation_source 'fine-focus sealed tube'
_diffrn_radiation_type MoK\a
_diffrn_radiation_wavelength 0.71073
_diffrn_reflns_av_R_equivalents 0.0487
_diffrn_reflns_av_sigmaI/netI 0.0363
_diffrn_reflns_limit_h_max 20
_diffrn_reflns_limit_h_min -21
_diffrn_reflns_limit_k_max 10
_diffrn_reflns_limit_k_min -15
_diffrn_reflns_limit_l_max 31
_diffrn_reflns_limit_l_min -30
_diffrn_reflns_number 30869
_diffrn_reflns_theta_full 25.00
_diffrn_reflns_theta_max 25.00
_diffrn_reflns_theta_min 1.54
_diffrn_standards_number 0
_exptl_absorpt_coefficient_mu 6.566
_exptl_absorpt_correction_T_max 0.5063
_exptl_absorpt_correction_T_min 0.4197
_exptl_absorpt_correction_type multi-scan
_exptl_absorpt_process_details SADABS
_exptl_crystal_colour colorless
_exptl_crystal_density_diffrn 3.072
_exptl_crystal_density_method 'not measured'
_exptl_crystal_description block
_exptl_crystal_F_000 5328
_exptl_crystal_size_max 0.16
_exptl_crystal_size_mid 0.13
_exptl_crystal_size_min 0.12
_refine_diff_density_max 2.688
_refine_diff_density_min -2.940
_refine_diff_density_rms 0.282
_refine_ls_extinction_method none
_refine_ls_goodness_of_fit_ref 1.073
_refine_ls_hydrogen_treatment noref
_refine_ls_matrix_type full
_refine_ls_number_parameters 457
_refine_ls_number_reflns 5707
_refine_ls_number_restraints 0
_refine_ls_restrained_S_all 1.073
_refine_ls_R_factor_all 0.0639
_refine_ls_R_factor_gt 0.0513
_refine_ls_shift/su_max 0.001
_refine_ls_shift/su_mean 0.000
_refine_ls_structure_factor_coef Fsqd
_refine_ls_weighting_details 'calc w=1/[\s^2^(Fo^2^)+(0.1109P)^2^+56.3106P] where P=(Fo^2^+2Fc^2^)/3'
_refine_ls_weighting_scheme calc
_refine_ls_wR_factor_gt 0.1610
_refine_ls_wR_factor_ref 0.1740
_reflns_number_gt 4647
_reflns_number_total 5707
_reflns_threshold_expression >2sigma(I)
_cod_data_source_file c4dt00875h3.cif
_cod_data_source_block njy1
_cod_depositor_comments
;
The following automatic conversions were performed:

'_symmetry_cell_setting' value 'Orthorhombic' changed to
'orthorhombic' according to
/usr/data/users/saulius/crontab/automatic-downloads/rss-feeds/RSC/lib/dictionaries/cif_core.dic
dictionary named 'cif_core.dic' version 2.4.2 from
2011-04-26.

'_exptl_absorpt_correction_type' value 'Multi-scan'
changed to 'multi-scan' according to
/usr/data/users/saulius/crontab/automatic-downloads/rss-feeds/RSC/lib/dictionaries/cif_core.dic
dictionary named 'cif_core.dic' version 2.4.2 from 2011-04-26.

Automatic conversion script
Id: cif_fix_values 2281 2013-09-26 08:29:07Z andrius 

 Adding full bibliography for 7030399.cif.
;
_cod_original_sg_symbol_H-M Pnma
_cod_database_code 7030399

loop_
_symmetry_equiv_pos_as_xyz
'x, y, z'
'-x+1/2, -y, z+1/2'
'-x, y+1/2, -z'
'x+1/2, -y+1/2, -z+1/2'
'-x, -y, -z'
'x-1/2, y, -z-1/2'
'x, -y-1/2, z'
'-x-1/2, y-1/2, z-1/2'

loop_
_atom_site_label
_atom_site_type_symbol
_atom_site_fract_x
_atom_site_fract_y
_atom_site_fract_z
_atom_site_U_iso_or_equiv
_atom_site_adp_type
_atom_site_occupancy
_atom_site_symmetry_multiplicity
_atom_site_calc_flag
_atom_site_refinement_flags
Cs1 Cs 0.86223(5) 0.7500 0.07914(4) 0.0322(3) Uani 1 2 d S
Cs2 Cs 0.58384(6) 1.2500 0.18951(4) 0.0421(3) Uani 1 2 d S
Cs3 Cs 0.58658(10) 1.09463(16) 0.00855(7) 0.0552(5) Uani 0.50 1 d P
Cs4 Cs 0.91197(11) 1.08295(16) -0.11959(8) 0.0607(5) Uani 0.50 1 d P
Cs5 Cs 1.14505(13) 1.0778(2) -0.23185(9) 0.0770(6) Uani 0.50 1 d P
Nb1 Nb 1.08406(4) 0.90452(6) -0.11329(3) 0.0170(2) Uani 1 1 d .
Nb2 Nb 1.22159(6) 0.7500 -0.09479(4) 0.0185(3) Uani 1 2 d S
Nb3 Nb 1.07517(6) 0.7500 -0.01613(4) 0.0153(3) Uani 1 2 d S
Nb4 Nb 0.52413(4) 0.90468(6) 0.14254(3) 0.0159(2) Uani 1 1 d .
Nb5 Nb 0.66074(6) 0.7500 0.16616(4) 0.0145(3) Uani 1 2 d S
Nb6 Nb 0.50904(6) 0.7500 0.23919(4) 0.0148(3) Uani 1 2 d S
As1 As 1.13805(8) 0.7500 -0.20633(5) 0.0234(3) Uani 1 2 d S
As2 As 0.93610(7) 0.7500 -0.09891(5) 0.0166(3) Uani 1 2 d S
As3 As 0.58932(8) 0.7500 0.05153(5) 0.0206(3) Uani 1 2 d S
As4 As 0.37510(7) 0.7500 0.15134(5) 0.0175(3) Uani 1 2 d S
Na1 Na 0.7615(2) 0.9534(3) -0.03037(16) 0.0356(10) Uani 1 1 d .
Na2 Na 1.3065(3) 0.9458(4) -0.28387(16) 0.0413(11) Uani 1 1 d .
O1 O 1.0654(4) 1.0287(6) -0.1496(3) 0.0358(18) Uani 1 1 d .
O2 O 1.0614(4) 1.0430(5) -0.0943(3) 0.0347(18) Uani 1 1 d .
O3 O 1.1895(4) 0.8979(5) -0.1063(2) 0.0239(15) Uani 1 1 d .
O4 O 1.0702(4) 0.8868(5) -0.0377(2) 0.0210(14) Uani 1 1 d .
O5 O 1.0927(3) 0.8566(5) -0.1904(2) 0.0218(14) Uani 1 1 d .
O6 O 0.9725(3) 0.8557(5) -0.1236(2) 0.0203(14) Uani 1 1 d .
O7 O 1.0992(4) 0.7500 -0.1007(3) 0.0138(18) Uani 1 2 d S
O8 O 1.3236(4) 0.8054(6) -0.0917(3) 0.0372(19) Uani 1 1 d .
O9 O 1.1927(5) 0.7500 -0.0260(3) 0.0187(19) Uani 1 2 d S
O10 O 1.2211(5) 0.7500 -0.1739(3) 0.026(2) Uani 1 2 d S
O11 O 1.1097(5) 0.7500 0.0552(3) 0.028(2) Uani 1 2 d S
O12 O 1.0276(5) 0.7500 0.0506(4) 0.031(2) Uani 1 2 d S
O13 O 0.9565(5) 0.7500 -0.0361(3) 0.023(2) Uani 1 2 d S
O14 O 1.1545(6) 0.7500 -0.2681(3) 0.031(2) Uani 1 2 d S
O15 O 0.8442(5) 0.7500 -0.1100(4) 0.023(2) Uani 1 2 d S
O16 O 0.4980(4) 1.0457(6) 0.1582(3) 0.0328(17) Uani 1 1 d .
O17 O 0.5101(4) 1.0297(6) 0.1036(3) 0.0350(18) Uani 1 1 d .
O18 O 0.6290(3) 0.8970(5) 0.1536(2) 0.0197(14) Uani 1 1 d .
O19 O 0.5046(3) 0.8871(5) 0.2178(2) 0.0188(13) Uani 1 1 d .
O20 O 0.5412(3) 0.8564(5) 0.0665(2) 0.0217(14) Uani 1 1 d .
O21 O 0.4150(3) 0.8557(5) 0.1278(2) 0.0207(14) Uani 1 1 d .
O22 O 0.5389(4) 0.7500 0.1560(3) 0.0131(17) Uani 1 2 d S
O23 O 0.7620(4) 0.8059(5) 0.1742(3) 0.0274(16) Uani 1 1 d .
O24 O 0.6268(4) 0.7500 0.2338(3) 0.0176(19) Uani 1 2 d S
O25 O 0.6704(5) 0.7500 0.0870(3) 0.021(2) Uani 1 2 d S
O26 O 0.5335(5) 0.7500 0.3113(4) 0.026(2) Uani 1 2 d S
O27 O 0.4508(5) 0.7500 0.3020(3) 0.025(2) Uani 1 2 d S
O28 O 0.3913(5) 0.7500 0.2142(3) 0.020(2) Uani 1 2 d S
O29 O 0.6074(6) 0.7500 -0.0100(3) 0.027(2) Uani 1 2 d S
O30 O 0.2830(5) 0.7500 0.1374(4) 0.024(2) Uani 1 2 d S
O1W O 0.7228(4) 1.0380(6) 0.1996(3) 0.0355(18) Uani 1 1 d .
O2W O 0.7027(5) 0.8811(6) 0.2995(3) 0.041(2) Uani 1 1 d .
O3W O 0.7245(5) 0.9614(7) 0.0553(3) 0.046(2) Uani 1 1 d .
O4W O 0.2573(5) 0.8789(7) 0.0472(3) 0.046(2) Uani 1 1 d .
O5W O 0.7855(4) 0.9375(6) -0.1237(3) 0.0377(18) Uani 1 1 d .
O6W O 1.1593(4) 0.9326(7) -0.3108(3) 0.047(2) Uani 1 1 d .
O7W O 0.8938(5) 0.9603(6) -0.0243(3) 0.042(2) Uani 1 1 d .
O8W O 0.5650(5) 1.0536(8) 0.2731(3) 0.052(2) Uani 1 1 d .
O9W O 0.6938(7) 1.2500 0.2873(4) 0.045(3) Uani 1 2 d S
O10W O 0.7643(6) 0.7500 -0.0199(5) 0.052(4) Uani 1 2 d S
O11W O 0.6066(8) 1.0516(11) 0.0429(5) 0.089(4) Uani 1 1 d .
O12W O 0.6390(14) 0.919(2) -0.0636(9) 0.049(6) Uani 0.50 1 d P
O13W O 0.6217(12) 0.9413(17) -0.0420(9) 0.039(5) Uani 0.50 1 d P

loop_
_atom_site_aniso_label
_atom_site_aniso_U_11
_atom_site_aniso_U_22
_atom_site_aniso_U_33
_atom_site_aniso_U_23
_atom_site_aniso_U_13
_atom_site_aniso_U_12
Cs1 0.0263(5) 0.0332(6) 0.0372(5) 0.000 0.0066(4) 0.000
Cs2 0.0481(6) 0.0412(7) 0.0371(6) 0.000 0.0018(5) 0.000
Cs3 0.0400(9) 0.0777(14) 0.0479(10) 0.0048(9) -0.0087(7) 0.0059(9)
Cs4 0.0631(12) 0.0602(12) 0.0586(11) -0.0048(9) -0.0058(9) 0.0007(9)
Cs5 0.0715(13) 0.0845(16) 0.0749(14) 0.0066(12) -0.0048(11) 0.0036(12)
Nb1 0.0173(4) 0.0155(5) 0.0182(4) 0.0025(3) -0.0009(3) -0.0018(3)
Nb2 0.0120(6) 0.0281(7) 0.0156(6) 0.000 -0.0008(4) 0.000
Nb3 0.0149(6) 0.0172(6) 0.0138(5) 0.000 0.0001(4) 0.000
Nb4 0.0126(4) 0.0168(5) 0.0184(4) 0.0019(3) -0.0003(3) 0.0004(3)
Nb5 0.0085(5) 0.0191(6) 0.0159(6) 0.000 -0.0005(4) 0.000
Nb6 0.0123(5) 0.0187(6) 0.0133(5) 0.000 -0.0002(4) 0.000
As1 0.0246(7) 0.0320(9) 0.0135(7) 0.000 0.0001(5) 0.000
As2 0.0113(6) 0.0192(7) 0.0194(7) 0.000 -0.0010(5) 0.000
As3 0.0186(7) 0.0279(8) 0.0152(7) 0.000 0.0013(5) 0.000
As4 0.0104(6) 0.0242(8) 0.0179(6) 0.000 -0.0004(5) 0.000
Na1 0.036(2) 0.036(3) 0.035(2) -0.0041(19) -0.0016(19) -0.003(2)
Na2 0.060(3) 0.034(3) 0.030(2) -0.0028(19) 0.006(2) -0.007(2)
O1 0.043(4) 0.026(4) 0.039(4) 0.013(3) -0.002(3) -0.001(4)
O2 0.042(4) 0.018(4) 0.043(4) 0.001(3) -0.001(4) -0.003(3)
O3 0.020(3) 0.030(4) 0.022(3) 0.005(3) -0.005(3) -0.010(3)
O4 0.021(3) 0.020(3) 0.021(3) -0.002(3) -0.001(3) 0.003(3)
O5 0.022(3) 0.027(4) 0.016(3) 0.004(3) -0.001(3) 0.001(3)
O6 0.016(3) 0.020(4) 0.024(3) -0.002(3) -0.001(3) -0.001(3)
O7 0.010(4) 0.022(5) 0.010(4) 0.000 -0.001(3) 0.000
O8 0.021(3) 0.057(5) 0.034(4) -0.002(4) 0.002(3) -0.010(3)
O9 0.018(4) 0.024(5) 0.014(4) 0.000 -0.003(4) 0.000
O10 0.020(5) 0.043(6) 0.015(4) 0.000 -0.001(4) 0.000
O11 0.022(5) 0.041(6) 0.020(5) 0.000 0.001(4) 0.000
O12 0.018(5) 0.052(7) 0.023(5) 0.000 0.005(4) 0.000
O13 0.018(5) 0.030(6) 0.019(5) 0.000 -0.001(4) 0.000
O14 0.033(6) 0.048(7) 0.014(5) 0.000 0.003(4) 0.000
O15 0.012(4) 0.031(6) 0.027(5) 0.000 -0.002(4) 0.000
O16 0.036(4) 0.026(4) 0.036(4) -0.001(3) 0.002(3) 0.001(3)
O17 0.032(4) 0.032(4) 0.041(4) 0.007(4) -0.004(3) 0.006(3)
O18 0.019(3) 0.021(4) 0.020(3) 0.003(3) -0.002(3) -0.004(3)
O19 0.017(3) 0.021(3) 0.018(3) -0.004(3) 0.001(3) -0.001(3)
O20 0.017(3) 0.032(4) 0.017(3) -0.001(3) -0.001(3) 0.002(3)
O21 0.013(3) 0.024(4) 0.024(3) 0.004(3) -0.003(2) -0.003(3)
O22 0.007(4) 0.020(5) 0.013(4) 0.000 0.000(3) 0.000
O23 0.016(3) 0.027(4) 0.040(4) 0.002(3) -0.002(3) 0.000(3)
O24 0.008(4) 0.027(5) 0.018(4) 0.000 0.000(3) 0.000
O25 0.012(4) 0.035(6) 0.015(4) 0.000 0.000(3) 0.000
O26 0.019(5) 0.038(6) 0.022(5) 0.000 -0.007(4) 0.000
O27 0.020(5) 0.037(6) 0.019(5) 0.000 0.001(4) 0.000
O28 0.012(4) 0.027(5) 0.020(5) 0.000 -0.002(4) 0.000
O29 0.030(5) 0.035(6) 0.018(5) 0.000 0.005(4) 0.000
O30 0.011(4) 0.033(6) 0.027(5) 0.000 -0.002(4) 0.000
O1W 0.035(4) 0.040(5) 0.032(4) -0.003(3) 0.002(3) -0.014(4)
O2W 0.055(5) 0.028(4) 0.039(4) -0.004(3) -0.019(4) 0.000(4)
O3W 0.056(5) 0.048(5) 0.034(4) -0.001(4) 0.001(4) -0.022(4)
O4W 0.050(5) 0.036(5) 0.052(5) -0.006(4) -0.019(4) -0.003(4)
O5W 0.038(4) 0.037(5) 0.037(4) 0.004(4) -0.002(4) 0.007(4)
O6W 0.033(4) 0.055(6) 0.053(5) 0.009(5) 0.003(4) 0.002(4)
O7W 0.039(4) 0.039(5) 0.048(5) -0.026(4) -0.009(4) 0.009(4)
O8W 0.043(5) 0.068(7) 0.045(5) -0.029(5) 0.012(4) -0.002(5)
O9W 0.036(6) 0.069(9) 0.030(6) 0.000 0.002(5) 0.000
O10W 0.026(6) 0.092(11) 0.038(7) 0.000 0.010(5) 0.000
O11W 0.098(9) 0.094(10) 0.076(8) -0.004(8) 0.001(7) -0.012(8)
O12W 0.035(13) 0.067(17) 0.044(14) 0.010(12) 0.002(10) 0.001(11)
O13W 0.024(11) 0.038(12) 0.055(15) 0.010(11) -0.003(10) -0.005(9)

loop_
_atom_type_symbol
_atom_type_description
_atom_type_scat_dispersion_real
_atom_type_scat_dispersion_imag
_atom_type_scat_source
O O 0.0106 0.0060 'International Tables Vol C Tables 4.2.6.8 and 6.1.1.4'
H H 0.0000 0.0000 'International Tables Vol C Tables 4.2.6.8 and 6.1.1.4'
As As 0.0499 2.0058 'International Tables Vol C Tables 4.2.6.8 and 6.1.1.4'
Nb Nb -2.0727 0.6215 'International Tables Vol C Tables 4.2.6.8 and 6.1.1.4'
Cs Cs -0.3680 2.1192 'International Tables Vol C Tables 4.2.6.8 and 6.1.1.4'
Na Na 0.0362 0.0249 'International Tables Vol C Tables 4.2.6.8 and 6.1.1.4'

loop_
_geom_angle_atom_site_label_1
_geom_angle_atom_site_label_2
_geom_angle_atom_site_label_3
_geom_angle
_geom_angle_site_symmetry_1
_geom_angle_site_symmetry_3
O12 Cs1 O2 67.08(15) . 5_775
O12 Cs1 O2 67.08(15) . 3_745
O2 Cs1 O2 126.0(3) 5_775 3_745
O12 Cs1 O10W 109.1(3) . .
O2 Cs1 O10W 110.36(16) 5_775 .
O2 Cs1 O10W 110.37(16) 3_745 .
O12 Cs1 O23 137.8(2) . .
O2 Cs1 O23 86.06(19) 5_775 .
O2 Cs1 O23 110.59(19) 3_745 .
O10W Cs1 O23 110.6(2) . .
O12 Cs1 O23 137.8(2) . 7_575
O2 Cs1 O23 110.59(19) 5_775 7_575
O2 Cs1 O23 86.06(19) 3_745 7_575
O10W Cs1 O23 110.6(2) . 7_575
O23 Cs1 O23 27.3(3) . 7_575
O12 Cs1 O25 169.1(2) . .
O2 Cs1 O25 115.25(15) 5_775 .
O2 Cs1 O25 115.25(15) 3_745 .
O10W Cs1 O25 60.0(2) . .
O23 Cs1 O25 52.56(18) . .
O23 Cs1 O25 52.56(18) 7_575 .
O12 Cs1 O13 46.9(2) . .
O2 Cs1 O13 84.50(16) 5_775 .
O2 Cs1 O13 84.50(16) 3_745 .
O10W Cs1 O13 62.2(2) . .
O23 Cs1 O13 164.91(14) . .
O23 Cs1 O13 164.91(14) 7_575 .
O25 Cs1 O13 122.2(2) . .
O12 Cs1 O27 77.9(2) . 6_656
O2 Cs1 O27 71.95(15) 5_775 6_656
O2 Cs1 O27 71.95(15) 3_745 6_656
O10W Cs1 O27 173.0(2) . 6_656
O23 Cs1 O27 62.60(19) . 6_656
O23 Cs1 O27 62.60(19) 7_575 6_656
O25 Cs1 O27 113.0(2) . 6_656
O13 Cs1 O27 124.8(2) . 6_656
O12 Cs1 O1 77.96(16) . 5_775
O2 Cs1 O1 22.74(18) 5_775 5_775
O2 Cs1 O1 119.56(18) 3_745 5_775
O10W Cs1 O1 127.40(11) . 5_775
O23 Cs1 O1 66.93(17) . 5_775
O23 Cs1 O1 89.02(17) 7_575 5_775
O25 Cs1 O1 108.24(15) . 5_775
O13 Cs1 O1 105.88(15) . 5_775
O27 Cs1 O1 53.02(11) 6_656 5_775
O12 Cs1 O1 77.96(16) . 3_745
O2 Cs1 O1 119.56(18) 5_775 3_745
O2 Cs1 O1 22.74(18) 3_745 3_745
O10W Cs1 O1 127.40(11) . 3_745
O23 Cs1 O1 89.02(17) . 3_745
O23 Cs1 O1 66.93(17) 7_575 3_745
O25 Cs1 O1 108.24(15) . 3_745
O13 Cs1 O1 105.88(15) . 3_745
O27 Cs1 O1 53.02(11) 6_656 3_745
O1 Cs1 O1 105.2(2) 5_775 3_745
O12 Cs1 O3W 125.64(14) . 7_575
O2 Cs1 O3W 165.23(19) 5_775 7_575
O2 Cs1 O3W 68.72(19) 3_745 7_575
O10W Cs1 O3W 60.36(16) . 7_575
O23 Cs1 O3W 86.96(17) . 7_575
O23 Cs1 O3W 66.10(17) 7_575 7_575
O25 Cs1 O3W 50.72(13) . 7_575
O13 Cs1 O3W 99.42(16) . 7_575
O27 Cs1 O3W 115.89(15) 6_656 7_575
O1 Cs1 O3W 153.89(18) 5_775 7_575
O1 Cs1 O3W 73.27(17) 3_745 7_575
O8 Cs2 O8 27.2(3) 5_775 3_755
O8 Cs2 O16 80.56(19) 5_775 .
O8 Cs2 O16 103.5(2) 3_755 .
O8 Cs2 O16 103.5(2) 5_775 7_585
O8 Cs2 O16 80.56(19) 3_755 7_585
O16 Cs2 O16 115.3(3) . 7_585
O8 Cs2 O9W 110.1(2) 5_775 .
O8 Cs2 O9W 110.1(2) 3_755 .
O16 Cs2 O9W 119.15(14) . .
O16 Cs2 O9W 119.15(14) 7_585 .
O8 Cs2 O8W 139.1(2) 5_775 7_585
O8 Cs2 O8W 113.4(2) 3_755 7_585
O16 Cs2 O8W 139.61(19) . 7_585
O16 Cs2 O8W 58.34(19) 7_585 7_585
O9W Cs2 O8W 63.01(18) . 7_585
O8 Cs2 O8W 113.4(2) 5_775 .
O8 Cs2 O8W 139.1(2) 3_755 .
O16 Cs2 O8W 58.34(19) . .
O16 Cs2 O8W 139.61(19) 7_585 .
O9W Cs2 O8W 63.01(18) . .
O8W Cs2 O8W 99.2(3) 7_585 .
O8 Cs2 O10 52.12(19) 5_775 5_775
O8 Cs2 O10 52.12(19) 3_755 5_775
O16 Cs2 O10 115.88(14) . 5_775
O16 Cs2 O10 115.88(14) 7_585 5_775
O9W Cs2 O10 59.8(2) . 5_775
O8W Cs2 O10 99.91(17) 7_585 5_775
O8W Cs2 O10 99.91(17) . 5_775
O8 Cs2 O1W 83.98(18) 5_775 7_585
O8 Cs2 O1W 62.65(18) 3_755 7_585
O16 Cs2 O1W 164.13(17) . 7_585
O16 Cs2 O1W 71.90(18) 7_585 7_585
O9W Cs2 O1W 63.27(15) . 7_585
O8W Cs2 O1W 56.24(17) 7_585 7_585
O8W Cs2 O1W 126.26(19) . 7_585
O10 Cs2 O1W 50.15(12) 5_775 7_585
O8 Cs2 O1W 62.65(18) 5_775 .
O8 Cs2 O1W 83.98(18) 3_755 .
O16 Cs2 O1W 71.90(18) . .
O16 Cs2 O1W 164.13(17) 7_585 .
O9W Cs2 O1W 63.27(15) . .
O8W Cs2 O1W 126.26(19) 7_585 .
O8W Cs2 O1W 56.24(17) . .
O10 Cs2 O1W 50.15(12) 5_775 .
O1W Cs2 O1W 97.8(2) 7_585 .
O8 Cs2 Na2 113.76(15) 5_775 3_755
O8 Cs2 Na2 95.90(16) 3_755 3_755
O16 Cs2 Na2 156.42(15) . 3_755
O16 Cs2 Na2 80.75(15) 7_585 3_755
O9W Cs2 Na2 39.62(7) . 3_755
O8W Cs2 Na2 33.97(16) 7_585 3_755
O8W Cs2 Na2 98.15(16) . 3_755
O10 Cs2 Na2 66.56(12) 5_775 3_755
O1W Cs2 Na2 33.61(13) 7_585 3_755
O1W Cs2 Na2 97.34(13) . 3_755
O8 Cs2 Na2 95.90(16) 5_775 5_775
O8 Cs2 Na2 113.76(15) 3_755 5_775
O16 Cs2 Na2 80.75(15) . 5_775
O16 Cs2 Na2 156.42(15) 7_585 5_775
O9W Cs2 Na2 39.62(7) . 5_775
O8W Cs2 Na2 98.15(16) 7_585 5_775
O8W Cs2 Na2 33.97(16) . 5_775
O10 Cs2 Na2 66.56(12) 5_775 5_775
O1W Cs2 Na2 97.34(13) 7_585 5_775
O1W Cs2 Na2 33.61(13) . 5_775
Na2 Cs2 Na2 79.23(13) 3_755 5_775
O11W Cs3 O13W 86.3(9) . .
O11W Cs3 O17 47.0(7) . .
O13W Cs3 O17 108.7(5) . .
O11W Cs3 O8 58.4(7) . 5_775
O13W Cs3 O8 127.9(5) . 5_775
O17 Cs3 O8 75.8(2) . 5_775
O11W Cs3 O20 148.7(7) . 5_675
O13W Cs3 O20 90.7(5) . 5_675
O17 Cs3 O20 105.73(19) . 5_675
O8 Cs3 O20 139.5(2) 5_775 5_675
O11W Cs3 O4W 99.1(7) . 5_675
O13W Cs3 O4W 68.1(5) . 5_675
O17 Cs3 O4W 145.5(2) . 5_675
O8 Cs3 O4W 80.2(2) 5_775 5_675
O20 Cs3 O4W 108.6(2) 5_675 5_675
O11W Cs3 O12W 90.9(9) . .
O13W Cs3 O12W 6.4(8) . .
O17 Cs3 O12W 115.1(5) . .
O8 Cs3 O12W 127.7(5) 5_775 .
O20 Cs3 O12W 89.2(5) 5_675 .
O4W Cs3 O12W 62.9(5) 5_675 .
O11W Cs3 O3W 35.4(7) . .
O13W Cs3 O3W 64.7(5) . .
O17 Cs3 O3W 82.0(2) . .
O8 Cs3 O3W 64.7(2) 5_775 .
O20 Cs3 O3W 155.4(2) 5_675 .
O4W Cs3 O3W 65.3(2) 5_675 .
O12W Cs3 O3W 66.7(5) . .
O11W Cs3 O20 44.3(7) . .
O13W Cs3 O20 64.2(5) . .
O17 Cs3 O20 44.59(18) . .
O8 Cs3 O20 101.38(19) 5_775 .
O20 Cs3 O20 107.23(15) 5_675 .
O4W Cs3 O20 119.4(2) 5_675 .
O12W Cs3 O20 70.6(5) . .
O3W Cs3 O20 61.73(18) . .
O11W Cs3 O21 152.1(7) . 5_675
O13W Cs3 O21 68.2(5) . 5_675
O17 Cs3 O21 151.37(18) . 5_675
O8 Cs3 O21 129.72(18) 5_775 5_675
O20 Cs3 O21 47.36(15) 5_675 5_675
O4W Cs3 O21 61.74(18) 5_675 5_675
O12W Cs3 O21 62.9(5) . 5_675
O3W Cs3 O21 118.48(18) . 5_675
O20 Cs3 O21 124.96(16) . 5_675
O11W Cs3 Na1 73.0(7) . .
O13W Cs3 Na1 41.1(5) . .
O17 Cs3 Na1 117.18(17) . .
O8 Cs3 Na1 89.29(16) 5_775 .
O20 Cs3 Na1 122.30(15) 5_675 .
O4W Cs3 Na1 37.65(18) 5_675 .
O12W Cs3 Na1 39.0(5) . .
O3W Cs3 Na1 38.37(16) . .
O20 Cs3 Na1 81.80(13) . .
O21 Cs3 Na1 80.12(12) 5_675 .
O11W Cs3 O17 123.0(7) . 5_675
O13W Cs3 O17 49.0(5) . 5_675
O17 Cs3 O17 108.97(16) . 5_675
O8 Cs3 O17 174.72(19) 5_775 5_675
O20 Cs3 O17 42.31(17) 5_675 5_675
O4W Cs3 O17 94.55(19) 5_675 5_675
O12W Cs3 O17 48.6(5) . 5_675
O3W Cs3 O17 113.16(19) . 5_675
O20 Cs3 O17 81.12(16) . 5_675
O21 Cs3 O17 46.34(16) 5_675 5_675
Na1 Cs3 O17 86.47(14) . 5_675
O2 Cs4 O11 97.8(3) . 5_775
O2 Cs4 O1 29.9(2) . .
O11 Cs4 O1 119.0(3) 5_775 .
O2 Cs4 O5W 126.9(2) . .
O11 Cs4 O5W 115.9(2) 5_775 .
O1 Cs4 O5W 122.0(2) . .
O2 Cs4 O2W 148.1(2) . 2_674
O11 Cs4 O2W 102.2(2) 5_775 2_674
O1 Cs4 O2W 118.5(2) . 2_674
O5W Cs4 O2W 64.3(2) . 2_674
O2 Cs4 O7W 78.3(2) . .
O11 Cs4 O7W 84.9(2) 5_775 .
O1 Cs4 O7W 101.0(2) . .
O5W Cs4 O7W 66.1(2) . .
O2W Cs4 O7W 127.7(2) 2_674 .
O2 Cs4 O26 89.0(2) . 2_674
O11 Cs4 O26 80.0(2) 5_775 2_674
O1 Cs4 O26 74.0(2) . 2_674
O5W Cs4 O26 134.3(2) . 2_674
O2W Cs4 O26 70.6(2) 2_674 2_674
O7W Cs4 O26 158.8(2) . 2_674
O2 Cs4 O12 70.5(2) . 5_775
O11 Cs4 O12 28.2(3) 5_775 5_775
O1 Cs4 O12 91.0(2) . 5_775
O5W Cs4 O12 139.5(2) . 5_775
O2W Cs4 O12 123.0(2) 2_674 5_775
O7W Cs4 O12 86.4(2) . 5_775
O26 Cs4 O12 73.3(2) 2_674 5_775
O2 Cs4 O6 60.70(19) . .
O11 Cs4 O6 143.8(2) 5_775 .
O1 Cs4 O6 56.50(19) . .
O5W Cs4 O6 68.42(19) . .
O2W Cs4 O6 110.7(2) 2_674 .
O7W Cs4 O6 63.37(19) . .
O26 Cs4 O6 124.51(18) 2_674 .
O12 Cs4 O6 126.02(19) 5_775 .
O2 Cs4 O8W 89.0(2) . 2_674
O11 Cs4 O8W 160.2(2) 5_775 2_674
O1 Cs4 O8W 61.8(2) . 2_674
O5W Cs4 O8W 73.1(2) . 2_674
O2W Cs4 O8W 64.5(2) 2_674 2_674
O7W Cs4 O8W 114.7(2) . 2_674
O26 Cs4 O8W 81.6(2) 2_674 2_674
O12 Cs4 O8W 147.5(2) 5_775 2_674
O6 Cs4 O8W 55.02(19) . 2_674
O2 Cs4 O4W 133.9(2) . 5_675
O11 Cs4 O4W 57.0(2) 5_775 5_675
O1 Cs4 O4W 162.9(2) . 5_675
O5W Cs4 O4W 58.9(2) . 5_675
O2W Cs4 O4W 78.0(2) 2_674 5_675
O7W Cs4 O4W 62.9(2) . 5_675
O26 Cs4 O4W 118.7(2) 2_674 5_675
O12 Cs4 O4W 82.6(2) 5_775 5_675
O6 Cs4 O4W 115.38(19) . 5_675
O8W Cs4 O4W 128.4(2) 2_674 5_675
O2 Cs4 Na2 123.89(19) . 6
O11 Cs4 Na2 138.2(2) 5_775 6
O1 Cs4 Na2 99.25(18) . 6
O5W Cs4 Na2 42.32(16) . 6
O2W Cs4 Na2 39.98(18) 2_674 6
O7W Cs4 Na2 104.81(17) . 6
O26 Cs4 Na2 96.36(19) 2_674 6
O12 Cs4 Na2 162.93(17) 5_775 6
O6 Cs4 Na2 71.00(14) . 6
O8W Cs4 Na2 37.72(17) 2_674 6
O4W Cs4 Na2 90.98(16) 5_675 6
O1 Cs5 O23 90.2(2) . 5_775
O1 Cs5 O28 119.8(3) . 2_674
O23 Cs5 O28 87.4(2) 5_775 2_674
O1 Cs5 O6W 118.3(3) . .
O23 Cs5 O6W 137.8(2) 5_775 .
O28 Cs5 O6W 102.0(2) 2_674 .
O1 Cs5 O1W 93.2(2) . 5_775
O23 Cs5 O1W 69.9(2) 5_775 5_775
O28 Cs5 O1W 140.4(2) 2_674 5_775
O6W Cs5 O1W 77.5(2) . 5_775
O1 Cs5 O27 69.3(2) . 2_674
O23 Cs5 O27 74.8(2) 5_775 2_674
O28 Cs5 O27 52.2(2) 2_674 2_674
O6W Cs5 O27 142.1(3) . 2_674
O1W Cs5 O27 140.4(2) 5_775 2_674
O1 Cs5 O19 86.2(2) . 2_674
O23 Cs5 O19 133.7(2) 5_775 2_674
O28 Cs5 O19 55.9(2) 2_674 2_674
O6W Cs5 O19 82.0(2) . 2_674
O1W Cs5 O19 156.3(2) 5_775 2_674
O27 Cs5 O19 60.8(2) 2_674 2_674
O1 Cs5 O2W 156.6(2) . 5_775
O23 Cs5 O2W 73.3(2) 5_775 5_775
O28 Cs5 O2W 76.9(2) 2_674 5_775
O6W Cs5 O2W 69.1(2) . 5_775
O1W Cs5 O2W 65.9(2) 5_775 5_775
O27 Cs5 O2W 120.0(2) 2_674 5_775
O19 Cs5 O2W 117.21(19) 2_674 5_775
O1 Cs5 O5 50.1(2) . .
O23 Cs5 O5 119.8(2) 5_775 .
O28 Cs5 O5 148.2(2) 2_674 .
O6W Cs5 O5 70.0(2) . .
O1W Cs5 O5 69.72(19) 5_775 .
O27 Cs5 O5 115.57(19) 2_674 .
O19 Cs5 O5 92.27(17) 2_674 .
O2W Cs5 O5 124.3(2) 5_775 .
O1 Cs5 Na2 127.2(2) . .
O23 Cs5 Na2 90.78(17) 5_775 .
O28 Cs5 Na2 113.0(2) 2_674 .
O6W Cs5 Na2 47.50(18) . .
O1W Cs5 Na2 39.20(16) 5_775 .
O27 Cs5 Na2 158.84(18) 2_674 .
O19 Cs5 Na2 127.07(16) 2_674 .
O2W Cs5 Na2 39.46(16) 5_775 .
O5 Cs5 Na2 84.90(15) . .
O1 Cs5 Nb6 86.04(18) . 2_674
O23 Cs5 Nb6 102.04(16) 5_775 2_674
O28 Cs5 Nb6 36.69(18) 2_674 2_674
O6W Cs5 Nb6 109.91(18) . 2_674
O1W Cs5 Nb6 171.96(17) 5_775 2_674
O27 Cs5 Nb6 32.33(17) 2_674 2_674
O19 Cs5 Nb6 31.67(13) 2_674 2_674
O2W Cs5 Nb6 113.22(16) 5_775 2_674
O5 Cs5 Nb6 115.23(13) . 2_674
Na2 Cs5 Nb6 144.64(10) . 2_674
O1 Cs5 O23 95.7(2) . 3_755
O23 Cs5 O23 18.93(19) 5_775 3_755
O28 Cs5 O23 68.94(19) 2_674 3_755
O6W Cs5 O23 143.3(2) . 3_755
O1W Cs5 O23 87.77(19) 5_775 3_755
O27 Cs5 O23 60.48(19) 2_674 3_755
O19 Cs5 O23 115.88(18) 2_674 3_755
O2W Cs5 O23 74.18(18) 5_775 3_755
O5 Cs5 O23 135.48(17) . 3_755
Na2 Cs5 O23 101.64(14) . 3_755
Nb6 Cs5 O23 84.35(12) 2_674 3_755
O3 Nb1 O1 104.9(3) . .
O3 Nb1 O2 102.8(3) . .
O1 Nb1 O2 44.4(3) . .
O3 Nb1 O4 91.0(3) . .
O1 Nb1 O4 124.4(3) . .
O2 Nb1 O4 80.4(3) . .
O3 Nb1 O6 159.1(3) . .
O1 Nb1 O6 92.4(3) . .
O2 Nb1 O6 97.7(3) . .
O4 Nb1 O6 88.7(2) . .
O3 Nb1 O7 79.2(3) . .
O1 Nb1 O7 159.2(3) . .
O2 Nb1 O7 155.6(3) . .
O4 Nb1 O7 75.3(3) . .
O6 Nb1 O7 80.6(3) . .
O3 Nb1 O5 90.5(3) . .
O1 Nb1 O5 78.3(3) . .
O2 Nb1 O5 122.7(3) . .
O4 Nb1 O5 155.8(3) . .
O6 Nb1 O5 81.4(2) . .
O7 Nb1 O5 81.3(3) . .
O3 Nb1 Nb2 37.4(2) . .
O1 Nb1 Nb2 138.4(2) . .
O2 Nb1 Nb2 136.0(2) . .
O4 Nb1 Nb2 82.39(18) . .
O6 Nb1 Nb2 122.05(19) . .
O7 Nb1 Nb2 41.8(2) . .
O5 Nb1 Nb2 84.22(17) . .
O3 Nb1 Nb3 86.6(2) . .
O1 Nb1 Nb3 155.5(2) . .
O2 Nb1 Nb3 112.5(2) . .
O4 Nb1 Nb3 32.20(19) . .
O6 Nb1 Nb3 82.03(18) . .
O7 Nb1 Nb3 43.1(2) . .
O5 Nb1 Nb3 123.86(19) . .
Nb2 Nb1 Nb3 61.18(3) . .
O3 Nb1 Cs4 144.6(2) . .
O1 Nb1 Cs4 47.2(2) . .
O2 Nb1 Cs4 43.0(2) . .
O4 Nb1 Cs4 91.09(18) . .
O6 Nb1 Cs4 56.29(19) . .
O7 Nb1 Cs4 135.2(2) . .
O5 Nb1 Cs4 101.49(17) . .
Nb2 Nb1 Cs4 173.37(4) . .
Nb3 Nb1 Cs4 112.42(4) . .
O3 Nb1 Cs5 80.7(2) . .
O1 Nb1 Cs5 34.3(2) . .
O2 Nb1 Cs5 73.3(2) . .
O4 Nb1 Cs5 149.7(2) . .
O6 Nb1 Cs5 109.21(18) . .
O7 Nb1 Cs5 130.5(2) . .
O5 Nb1 Cs5 54.16(19) . .
Nb2 Nb1 Cs5 106.39(5) . .
Nb3 Nb1 Cs5 167.04(5) . .
Cs4 Nb1 Cs5 79.87(5) . .
O9 Nb2 O8 102.1(3) . .
O9 Nb2 O8 102.1(3) . 7_575
O8 Nb2 O8 44.6(5) . 7_575
O9 Nb2 O3 93.8(2) . 7_575
O8 Nb2 O3 128.3(3) . 7_575
O8 Nb2 O3 84.1(3) 7_575 7_575
O9 Nb2 O3 93.8(2) . .
O8 Nb2 O3 84.1(3) . .
O8 Nb2 O3 128.3(3) 7_575 .
O3 Nb2 O3 143.9(3) 7_575 .
O9 Nb2 O10 164.1(4) . .
O8 Nb2 O10 92.6(3) . .
O8 Nb2 O10 92.6(3) 7_575 .
O3 Nb2 O10 81.54(19) 7_575 .
O3 Nb2 O10 81.54(19) . .
O9 Nb2 O7 78.4(3) . .
O8 Nb2 O7 157.7(2) . .
O8 Nb2 O7 157.7(2) 7_575 .
O3 Nb2 O7 73.55(18) 7_575 .
O3 Nb2 O7 73.55(18) . .
O10 Nb2 O7 85.6(3) . .
O9 Nb2 Nb1 86.7(2) . 7_575
O8 Nb2 Nb1 161.0(2) . 7_575
O8 Nb2 Nb1 117.4(3) 7_575 7_575
O3 Nb2 Nb1 33.27(17) 7_575 7_575
O3 Nb2 Nb1 112.32(18) . 7_575
O10 Nb2 Nb1 81.11(19) . 7_575
O7 Nb2 Nb1 40.29(4) . 7_575
O9 Nb2 Nb1 86.7(2) . .
O8 Nb2 Nb1 117.4(3) . .
O8 Nb2 Nb1 161.0(2) 7_575 .
O3 Nb2 Nb1 112.32(18) 7_575 .
O3 Nb2 Nb1 33.27(17) . .
O10 Nb2 Nb1 81.11(19) . .
O7 Nb2 Nb1 40.29(4) . .
Nb1 Nb2 Nb1 79.49(4) 7_575 .
O9 Nb2 Nb3 35.6(3) . .
O8 Nb2 Nb3 134.0(2) . .
O8 Nb2 Nb3 134.0(2) 7_575 .
O3 Nb2 Nb3 83.00(18) 7_575 .
O3 Nb2 Nb3 83.00(18) . .
O10 Nb2 Nb3 128.5(3) . .
O7 Nb2 Nb3 42.9(2) . .
Nb1 Nb2 Nb3 60.44(3) 7_575 .
Nb1 Nb2 Nb3 60.44(3) . .
O9 Nb2 Cs2 141.7(3) . 5_775
O8 Nb2 Cs2 43.7(2) . 5_775
O8 Nb2 Cs2 43.7(2) 7_575 5_775
O3 Nb2 Cs2 97.78(18) 7_575 5_775
O3 Nb2 Cs2 97.78(18) . 5_775
O10 Nb2 Cs2 54.2(3) . 5_775
O7 Nb2 Cs2 139.9(2) . 5_775
Nb1 Nb2 Cs2 121.38(3) 7_575 5_775
Nb1 Nb2 Cs2 121.38(3) . 5_775
Nb3 Nb2 Cs2 177.28(4) . 5_775
O4 Nb3 O4 145.0(4) 7_575 .
O4 Nb3 O12 104.4(2) 7_575 .
O4 Nb3 O12 104.4(2) . .
O4 Nb3 O11 107.28(19) 7_575 .
O4 Nb3 O11 107.28(19) . .
O12 Nb3 O11 43.4(4) . .
O4 Nb3 O9 90.5(2) 7_575 .
O4 Nb3 O9 90.5(2) . .
O12 Nb3 O9 122.6(4) . .
O11 Nb3 O9 79.2(4) . .
O4 Nb3 O13 83.3(2) 7_575 .
O4 Nb3 O13 83.3(2) . .
O12 Nb3 O13 78.6(4) . .
O11 Nb3 O13 122.1(4) . .
O9 Nb3 O13 158.8(3) . .
O4 Nb3 O7 73.54(19) 7_575 .
O4 Nb3 O7 73.54(19) . .
O12 Nb3 O7 165.3(3) . .
O11 Nb3 O7 151.3(3) . .
O9 Nb3 O7 72.1(3) . .
O13 Nb3 O7 86.7(3) . .
O4 Nb3 Nb1 34.30(19) 7_575 7_575
O4 Nb3 Nb1 111.57(19) . 7_575
O12 Nb3 Nb1 136.32(12) . 7_575
O11 Nb3 Nb1 136.54(12) . 7_575
O9 Nb3 Nb1 81.72(18) . 7_575
O13 Nb3 Nb1 81.75(18) . 7_575
O7 Nb3 Nb1 39.32(4) . 7_575
O4 Nb3 Nb1 111.57(19) 7_575 .
O4 Nb3 Nb1 34.30(19) . .
O12 Nb3 Nb1 136.32(12) . .
O11 Nb3 Nb1 136.54(12) . .
O9 Nb3 Nb1 81.72(18) . .
O13 Nb3 Nb1 81.75(18) . .
O7 Nb3 Nb1 39.32(4) . .
Nb1 Nb3 Nb1 77.50(5) 7_575 .
O4 Nb3 Nb2 81.37(19) 7_575 .
O4 Nb3 Nb2 81.37(19) . .
O12 Nb3 Nb2 154.2(3) . .
O11 Nb3 Nb2 110.8(3) . .
O9 Nb3 Nb2 31.6(2) . .
O13 Nb3 Nb2 127.2(2) . .
O7 Nb3 Nb2 40.5(2) . .
Nb1 Nb3 Nb2 58.38(3) 7_575 .
Nb1 Nb3 Nb2 58.38(3) . .
O4 Nb3 Cs4 139.26(19) 7_575 5_775
O4 Nb3 Cs4 75.61(19) . 5_775
O12 Nb3 Cs4 42.09(18) . 5_775
O11 Nb3 Cs4 34.60(11) . 5_775
O9 Nb3 Cs4 93.0(2) . 5_775
O13 Nb3 Cs4 105.0(2) . 5_775
O7 Nb3 Cs4 145.36(8) . 5_775
Nb1 Nb3 Cs4 170.97(4) 7_575 5_775
Nb1 Nb3 Cs4 109.10(4) . 5_775
Nb2 Nb3 Cs4 119.24(4) . 5_775
O4 Nb3 Cs4 75.61(19) 7_575 3_745
O4 Nb3 Cs4 139.26(19) . 3_745
O12 Nb3 Cs4 42.09(18) . 3_745
O11 Nb3 Cs4 34.60(11) . 3_745
O9 Nb3 Cs4 93.0(2) . 3_745
O13 Nb3 Cs4 105.0(2) . 3_745
O7 Nb3 Cs4 145.36(8) . 3_745
Nb1 Nb3 Cs4 109.10(4) 7_575 3_745
Nb1 Nb3 Cs4 170.97(4) . 3_745
Nb2 Nb3 Cs4 119.24(4) . 3_745
Cs4 Nb3 Cs4 63.68(6) 5_775 3_745
O18 Nb4 O17 104.5(3) . .
O18 Nb4 O16 104.4(3) . .
O17 Nb4 O16 43.7(3) . .
O18 Nb4 O19 90.5(3) . .
O17 Nb4 O19 125.9(3) . .
O16 Nb4 O19 82.3(3) . .
O18 Nb4 O21 158.4(3) . .
O17 Nb4 O21 93.0(3) . .
O16 Nb4 O21 97.0(3) . .
O19 Nb4 O21 89.4(2) . .
O18 Nb4 O22 78.4(3) . .
O17 Nb4 O22 158.3(3) . .
O16 Nb4 O22 157.3(3) . .
O19 Nb4 O22 75.1(3) . .
O21 Nb4 O22 80.7(3) . .
O18 Nb4 O20 89.5(3) . .
O17 Nb4 O20 77.4(3) . .
O16 Nb4 O20 121.2(3) . .
O19 Nb4 O20 155.7(3) . .
O21 Nb4 O20 81.9(2) . .
O22 Nb4 O20 81.1(3) . .
O18 Nb4 Nb5 36.8(2) . .
O17 Nb4 Nb5 137.1(2) . .
O16 Nb4 Nb5 137.7(2) . .
O19 Nb4 Nb5 82.22(18) . .
O21 Nb4 Nb5 121.94(19) . .
O22 Nb4 Nb5 41.6(2) . .
O20 Nb4 Nb5 83.28(18) . .
O18 Nb4 Nb6 85.72(19) . .
O17 Nb4 Nb6 157.3(2) . .
O16 Nb4 Nb6 114.5(2) . .
O19 Nb4 Nb6 32.37(19) . .
O21 Nb4 Nb6 82.67(18) . .
O22 Nb4 Nb6 42.8(2) . .
O20 Nb4 Nb6 123.51(19) . .
Nb5 Nb4 Nb6 60.76(3) . .
O18 Nb4 Cs3 125.05(19) . 5_675
O17 Nb4 Cs3 58.4(2) . 5_675
O16 Nb4 Cs3 94.8(2) . 5_675
O19 Nb4 Cs3 143.50(18) . 5_675
O21 Nb4 Cs3 54.72(18) . 5_675
O22 Nb4 Cs3 102.0(2) . 5_675
O20 Nb4 Cs3 38.45(17) . 5_675
Nb5 Nb4 Cs3 120.18(4) . 5_675
Nb6 Nb4 Cs3 131.39(4) . 5_675
O18 Nb4 Cs5 123.18(19) . 2_675
O17 Nb4 Cs5 105.0(2) . 2_675
O16 Nb4 Cs5 68.9(2) . 2_675
O19 Nb4 Cs5 33.55(18) . 2_675
O21 Nb4 Cs5 62.18(18) . 2_675
O22 Nb4 Cs5 90.5(2) . 2_675
O20 Nb4 Cs5 144.04(17) . 2_675
Nb5 Nb4 Cs5 112.92(5) . 2_675
Nb6 Nb4 Cs5 53.42(4) . 2_675
Cs3 Nb4 Cs5 111.77(5) 5_675 2_675
O18 Nb4 Cs3 84.87(19) . .
O17 Nb4 Cs3 31.1(2) . .
O16 Nb4 Cs3 71.7(2) . .
O19 Nb4 Cs3 151.42(19) . .
O21 Nb4 Cs3 105.01(18) . .
O22 Nb4 Cs3 130.9(2) . .
O20 Nb4 Cs3 52.66(19) . .
Nb5 Nb4 Cs3 109.16(4) . .
Nb6 Nb4 Cs3 169.86(4) . .
Cs3 Nb4 Cs3 53.12(5) 5_675 .
Cs5 Nb4 Cs3 135.99(5) 2_675 .
O24 Nb5 O23 100.9(3) . 7_575
O24 Nb5 O23 100.9(3) . .
O23 Nb5 O23 44.9(4) 7_575 .
O24 Nb5 O18 93.74(19) . 7_575
O23 Nb5 O18 84.5(3) 7_575 7_575
O23 Nb5 O18 129.0(3) . 7_575
O24 Nb5 O18 93.74(19) . .
O23 Nb5 O18 129.0(3) 7_575 .
O23 Nb5 O18 84.5(3) . .
O18 Nb5 O18 143.3(3) 7_575 .
O24 Nb5 O25 166.1(3) . .
O23 Nb5 O25 92.0(3) 7_575 .
O23 Nb5 O25 92.0(3) . .
O18 Nb5 O25 82.09(18) 7_575 .
O18 Nb5 O25 82.09(18) . .
O24 Nb5 O22 78.5(3) . .
O23 Nb5 O22 157.5(2) 7_575 .
O23 Nb5 O22 157.5(2) . .
O18 Nb5 O22 73.20(17) 7_575 .
O18 Nb5 O22 73.20(17) . .
O25 Nb5 O22 87.6(3) . .
O24 Nb5 Nb4 86.83(19) . 7_575
O23 Nb5 Nb4 117.5(2) 7_575 7_575
O23 Nb5 Nb4 161.7(2) . 7_575
O18 Nb5 Nb4 33.04(17) 7_575 7_575
O18 Nb5 Nb4 111.84(18) . 7_575
O25 Nb5 Nb4 82.46(18) . 7_575
O22 Nb5 Nb4 40.18(4) . 7_575
O24 Nb5 Nb4 86.83(19) . .
O23 Nb5 Nb4 161.7(2) 7_575 .
O23 Nb5 Nb4 117.5(2) . .
O18 Nb5 Nb4 111.84(18) 7_575 .
O18 Nb5 Nb4 33.04(17) . .
O25 Nb5 Nb4 82.46(18) . .
O22 Nb5 Nb4 40.18(4) . .
Nb4 Nb5 Nb4 79.22(4) 7_575 .
O24 Nb5 Nb6 35.7(2) . .
O23 Nb5 Nb6 133.0(2) 7_575 .
O23 Nb5 Nb6 133.0(2) . .
O18 Nb5 Nb6 82.72(17) 7_575 .
O18 Nb5 Nb6 82.72(17) . .
O25 Nb5 Nb6 130.4(2) . .
O22 Nb5 Nb6 42.8(2) . .
Nb4 Nb5 Nb6 60.44(3) 7_575 .
Nb4 Nb5 Nb6 60.44(3) . .
O24 Nb5 Cs1 141.4(2) . .
O23 Nb5 Cs1 44.6(2) 7_575 .
O23 Nb5 Cs1 44.6(2) . .
O18 Nb5 Cs1 98.12(17) 7_575 .
O18 Nb5 Cs1 98.12(17) . .
O25 Nb5 Cs1 52.5(2) . .
O22 Nb5 Cs1 140.1(2) . .
Nb4 Nb5 Cs1 121.50(3) 7_575 .
Nb4 Nb5 Cs1 121.50(3) . .
Nb6 Nb5 Cs1 177.11(4) . .
O24 Nb5 Cs5 83.0(2) . 5_775
O23 Nb5 Cs5 56.7(2) 7_575 5_775
O23 Nb5 Cs5 19.7(2) . 5_775
O18 Nb5 Cs5 139.16(18) 7_575 5_775
O18 Nb5 Cs5 77.47(17) . 5_775
O25 Nb5 Cs5 108.9(2) . 5_775
O22 Nb5 Cs5 143.92(11) . 5_775
Nb4 Nb5 Cs5 166.68(4) 7_575 5_775
Nb4 Nb5 Cs5 108.61(4) . 5_775
Nb6 Nb5 Cs5 113.35(5) . 5_775
Cs1 Nb5 Cs5 64.26(4) . 5_775
O19 Nb6 O19 145.3(4) 7_575 .
O19 Nb6 O27 103.24(19) 7_575 .
O19 Nb6 O27 103.24(19) . .
O19 Nb6 O26 107.26(18) 7_575 .
O19 Nb6 O26 107.26(18) . .
O27 Nb6 O26 44.7(4) . .
O19 Nb6 O24 91.2(2) 7_575 .
O19 Nb6 O24 91.2(2) . .
O27 Nb6 O24 125.8(4) . .
O26 Nb6 O24 81.1(4) . .
O19 Nb6 O28 82.6(2) 7_575 .
O19 Nb6 O28 82.6(2) . .
O27 Nb6 O28 75.7(4) . .
O26 Nb6 O28 120.4(4) . .
O24 Nb6 O28 158.5(3) . .
O19 Nb6 O22 73.90(18) 7_575 .
O19 Nb6 O22 73.90(18) . .
O27 Nb6 O22 161.7(3) . .
O26 Nb6 O22 153.7(3) . .
O24 Nb6 O22 72.6(3) . .
O28 Nb6 O22 86.0(3) . .
O19 Nb6 Nb4 34.53(18) 7_575 7_575
O19 Nb6 Nb4 111.91(18) . 7_575
O27 Nb6 Nb4 134.50(13) . 7_575
O26 Nb6 Nb4 137.52(11) . 7_575
O24 Nb6 Nb4 82.31(18) . 7_575
O28 Nb6 Nb4 80.99(18) . 7_575
O22 Nb6 Nb4 39.44(4) . 7_575
O19 Nb6 Nb4 111.91(18) 7_575 .
O19 Nb6 Nb4 34.53(18) . .
O27 Nb6 Nb4 134.50(13) . .
O26 Nb6 Nb4 137.52(11) . .
O24 Nb6 Nb4 82.31(18) . .
O28 Nb6 Nb4 80.99(18) . .
O22 Nb6 Nb4 39.44(4) . .
Nb4 Nb6 Nb4 77.65(4) 7_575 .
O19 Nb6 Nb5 82.01(18) 7_575 .
O19 Nb6 Nb5 82.01(18) . .
O27 Nb6 Nb5 157.6(3) . .
O26 Nb6 Nb5 112.9(3) . .
O24 Nb6 Nb5 31.8(2) . .
O28 Nb6 Nb5 126.7(2) . .
O22 Nb6 Nb5 40.8(2) . .
Nb4 Nb6 Nb5 58.80(3) 7_575 .
Nb4 Nb6 Nb5 58.80(3) . .
O19 Nb6 Cs5 55.22(19) 7_575 8_756
O19 Nb6 Cs5 129.29(19) . 8_756
O27 Nb6 Cs5 55.07(18) . 8_756
O26 Nb6 Cs5 87.8(2) . 8_756
O24 Nb6 Cs5 139.46(7) . 8_756
O28 Nb6 Cs5 49.52(14) . 8_756
O22 Nb6 Cs5 112.24(15) . 8_756
Nb4 Nb6 Cs5 80.08(5) 7_575 8_756
Nb4 Nb6 Cs5 128.19(5) . 8_756
Nb5 Nb6 Cs5 136.82(5) . 8_756
O19 Nb6 Cs5 129.29(19) 7_575 2_675
O19 Nb6 Cs5 55.22(19) . 2_675
O27 Nb6 Cs5 55.07(18) . 2_675
O26 Nb6 Cs5 87.8(2) . 2_675
O24 Nb6 Cs5 139.46(7) . 2_675
O28 Nb6 Cs5 49.52(14) . 2_675
O22 Nb6 Cs5 112.24(15) . 2_675
Nb4 Nb6 Cs5 128.19(5) 7_575 2_675
Nb4 Nb6 Cs5 80.08(5) . 2_675
Nb5 Nb6 Cs5 136.82(5) . 2_675
Cs5 Nb6 Cs5 78.17(9) 8_756 2_675
O14 As1 O5 109.2(3) . .
O14 As1 O5 109.2(3) . 7_575
O5 As1 O5 115.1(4) . 7_575
O14 As1 O10 110.1(5) . .
O5 As1 O10 106.6(3) . .
O5 As1 O10 106.6(3) 7_575 .
O15 As2 O6 107.9(3) . 7_575
O15 As2 O6 107.9(3) . .
O6 As2 O6 114.1(4) 7_575 .
O15 As2 O13 112.5(5) . .
O6 As2 O13 107.3(3) 7_575 .
O6 As2 O13 107.3(3) . .
O29 As3 O20 108.9(3) . 7_575
O29 As3 O20 108.9(3) . .
O20 As3 O20 113.1(4) 7_575 .
O29 As3 O25 112.0(5) . .
O20 As3 O25 107.0(3) 7_575 .
O20 As3 O25 107.0(3) . .
O29 As3 Cs3 76.4(3) . 3_645
O20 As3 Cs3 44.1(2) 7_575 3_645
O20 As3 Cs3 97.7(2) . 3_645
O25 As3 Cs3 148.74(6) . 3_645
O29 As3 Cs3 76.4(3) . 5_675
O20 As3 Cs3 97.7(2) 7_575 5_675
O20 As3 Cs3 44.1(2) . 5_675
O25 As3 Cs3 148.74(6) . 5_675
Cs3 As3 Cs3 61.42(7) 3_645 5_675
O30 As4 O28 112.6(4) . .
O30 As4 O21 108.9(3) . .
O28 As4 O21 106.9(3) . .
O30 As4 O21 108.9(3) . 7_575
O28 As4 O21 106.9(3) . 7_575
O21 As4 O21 112.7(4) . 7_575
O30 As4 Cs5 95.0(3) . 2_675
O28 As4 Cs5 39.55(11) . 2_675
O21 As4 Cs5 80.6(2) . 2_675
O21 As4 Cs5 145.7(2) 7_575 2_675
O30 As4 Cs5 95.0(3) . 8_756
O28 As4 Cs5 39.55(11) . 8_756
O21 As4 Cs5 145.7(2) . 8_756
O21 As4 Cs5 80.6(2) 7_575 8_756
Cs5 As4 Cs5 73.03(8) 2_675 8_756
O4W Na1 O7W 96.8(4) 5_675 .
O4W Na1 O3W 95.8(4) 5_675 .
O7W Na1 O3W 102.1(3) . .
O4W Na1 O12W 89.2(7) 5_675 .
O7W Na1 O12W 159.9(6) . .
O3W Na1 O12W 96.3(6) . .
O4W Na1 O13W 84.1(6) 5_675 .
O7W Na1 O13W 176.6(6) . .
O3W Na1 O13W 81.1(6) . .
O12W Na1 O13W 16.6(6) . .
O4W Na1 O5W 85.3(3) 5_675 .
O7W Na1 O5W 84.4(3) . .
O3W Na1 O5W 173.3(3) . .
O12W Na1 O5W 77.0(6) . .
O13W Na1 O5W 92.4(6) . .
O4W Na1 O10W 171.0(4) 5_675 .
O7W Na1 O10W 90.8(4) . .
O3W Na1 O10W 87.3(4) . .
O12W Na1 O10W 82.0(7) . .
O13W Na1 O10W 88.1(6) . .
O5W Na1 O10W 90.7(3) . .
O4W Na1 Cs3 56.5(3) 5_675 .
O7W Na1 Cs3 141.3(3) . .
O3W Na1 Cs3 59.2(3) . .
O12W Na1 Cs3 56.7(6) . .
O13W Na1 Cs3 41.6(5) . .
O5W Na1 Cs3 116.7(2) . .
O10W Na1 Cs3 119.0(3) . .
O4W Na1 Cs4 63.7(3) 5_675 .
O7W Na1 Cs4 49.7(2) . .
O3W Na1 Cs4 137.7(3) . .
O12W Na1 Cs4 118.5(6) . .
O13W Na1 Cs4 128.4(6) . .
O5W Na1 Cs4 48.5(2) . .
O10W Na1 Cs4 118.9(3) . .
Cs3 Na1 Cs4 119.78(13) . .
O4W Na1 Cs1 142.5(2) 5_675 .
O7W Na1 Cs1 64.6(3) . .
O3W Na1 Cs1 60.2(3) . .
O12W Na1 Cs1 119.8(7) . .
O13W Na1 Cs1 116.6(6) . .
O5W Na1 Cs1 122.0(2) . .
O10W Na1 Cs1 45.9(3) . .
Cs3 Na1 Cs1 117.89(11) . .
Cs4 Na1 Cs1 113.19(11) . .
O8W Na2 O1W 95.9(3) 5_775 5_775
O8W Na2 O2W 94.9(4) 5_775 5_775
O1W Na2 O2W 93.5(3) 5_775 5_775
O8W Na2 O5W 105.8(3) 5_775 6_655
O1W Na2 O5W 158.1(3) 5_775 6_655
O2W Na2 O5W 82.0(3) 5_775 6_655
O8W Na2 O9W 90.6(4) 5_775 5_775
O1W Na2 O9W 97.4(4) 5_775 5_775
O2W Na2 O9W 167.2(4) 5_775 5_775
O5W Na2 O9W 85.4(3) 6_655 5_775
O8W Na2 O6W 171.2(3) 5_775 .
O1W Na2 O6W 92.5(3) 5_775 .
O2W Na2 O6W 87.2(3) 5_775 .
O5W Na2 O6W 66.0(3) 6_655 .
O9W Na2 O6W 85.7(4) 5_775 .
O8W Na2 Cs5 137.1(3) 5_775 .
O1W Na2 Cs5 53.8(2) 5_775 .
O2W Na2 Cs5 62.3(3) 5_775 .
O5W Na2 Cs5 106.1(2) 6_655 .
O9W Na2 Cs5 119.8(3) 5_775 .
O6W Na2 Cs5 51.2(2) . .
O8W Na2 Cs4 65.0(3) 5_775 6_655
O1W Na2 Cs4 138.1(3) 5_775 6_655
O2W Na2 Cs4 54.6(2) 5_775 6_655
O5W Na2 Cs4 53.8(2) 6_655 6_655
O9W Na2 Cs4 118.5(3) 5_775 6_655
O6W Na2 Cs4 109.9(2) . 6_655
Cs5 Na2 Cs4 115.01(14) . 6_655
O8W Na2 Cs2 57.2(3) 5_775 5_775
O1W Na2 Cs2 65.0(2) 5_775 5_775
O2W Na2 Cs2 139.9(2) 5_775 5_775
O5W Na2 Cs2 130.0(2) 6_655 5_775
O9W Na2 Cs2 52.1(3) 5_775 5_775
O6W Na2 Cs2 125.0(2) . 5_775
Cs5 Na2 Cs2 116.89(12) . 5_775
Cs4 Na2 Cs2 120.18(14) 6_655 5_775
O2 O1 Nb1 68.3(4) . .
O2 O1 Cs5 143.0(5) . .
Nb1 O1 Cs5 121.4(4) . .
O2 O1 Cs4 69.8(4) . .
Nb1 O1 Cs4 103.6(3) . .
Cs5 O1 Cs4 130.6(3) . .
O2 O1 Cs1 54.4(4) . 5_775
Nb1 O1 Cs1 111.9(3) . 5_775
Cs5 O1 Cs1 91.8(2) . 5_775
Cs4 O1 Cs1 89.3(2) . 5_775
O1 O2 Nb1 67.3(4) . .
O1 O2 Cs4 80.3(5) . .
Nb1 O2 Cs4 108.3(3) . .
O1 O2 Cs1 102.9(5) . 5_775
Nb1 O2 Cs1 141.8(4) . 5_775
Cs4 O2 Cs1 105.9(2) . 5_775
Nb1 O3 Nb2 109.3(3) . .
Nb3 O4 Nb1 113.5(3) . .
As1 O5 Nb1 121.6(3) . .
As1 O5 Cs5 122.8(3) . .
Nb1 O5 Cs5 93.9(2) . .
As2 O6 Nb1 124.8(3) . .
As2 O6 Cs4 130.6(3) . .
Nb1 O6 Cs4 90.9(2) . .
Nb1 O7 Nb1 156.6(4) 7_575 .
Nb1 O7 Nb2 98.0(2) 7_575 .
Nb1 O7 Nb2 98.0(2) . .
Nb1 O7 Nb3 97.5(2) 7_575 .
Nb1 O7 Nb3 97.5(2) . .
Nb2 O7 Nb3 96.7(3) . .
O8 O8 Nb2 67.7(2) 7_575 .
O8 O8 Cs3 116.20(16) 7_575 5_775
Nb2 O8 Cs3 133.1(3) . 5_775
O8 O8 Cs2 76.39(15) 7_575 5_775
Nb2 O8 Cs2 111.0(3) . 5_775
Cs3 O8 Cs2 115.3(2) 5_775 5_775
Nb2 O9 Nb3 112.8(4) . .
As1 O10 Nb2 120.5(5) . .
As1 O10 Cs2 143.0(4) . 5_775
Nb2 O10 Cs2 96.6(3) . 5_775
O12 O11 Nb3 67.3(5) . .
O12 O11 Cs4 85.1(4) . 5_775
Nb3 O11 Cs4 122.0(2) . 5_775
O12 O11 Cs4 85.1(4) . 3_745
Nb3 O11 Cs4 122.0(2) . 3_745
Cs4 O11 Cs4 104.0(3) 5_775 3_745
O11 O12 Nb3 69.2(5) . .
O11 O12 Cs1 160.9(6) . .
Nb3 O12 Cs1 129.9(4) . .
O11 O12 Cs4 66.7(3) . 5_775
Nb3 O12 Cs4 112.7(3) . 5_775
Cs1 O12 Cs4 100.9(2) . 5_775
O11 O12 Cs4 66.7(3) . 3_745
Nb3 O12 Cs4 112.7(3) . 3_745
Cs1 O12 Cs4 100.9(2) . 3_745
Cs4 O12 Cs4 93.1(3) 5_775 3_745
As2 O13 Nb3 116.4(5) . .
As2 O13 Cs1 139.0(4) . .
Nb3 O13 Cs1 104.6(3) . .
O17 O16 Nb4 67.9(4) . .
O17 O16 Cs2 107.7(5) . .
Nb4 O16 Cs2 138.3(3) . .
O16 O17 Nb4 68.4(4) . .
O16 O17 Cs3 148.0(5) . .
Nb4 O17 Cs3 128.9(3) . .
O16 O17 Cs3 139.5(5) . 5_675
Nb4 O17 Cs3 95.3(3) . 5_675
Cs3 O17 Cs3 71.03(16) . 5_675
Nb4 O18 Nb5 110.1(3) . .
Nb6 O19 Nb4 113.1(3) . .
Nb6 O19 Cs5 93.1(2) . 2_675
Nb4 O19 Cs5 124.5(3) . 2_675
As3 O20 Nb4 122.8(3) . .
As3 O20 Cs3 113.3(3) . 5_675
Nb4 O20 Cs3 116.0(2) . 5_675
As3 O20 Cs3 121.6(3) . .
Nb4 O20 Cs3 99.4(2) . .
Cs3 O20 Cs3 72.77(15) 5_675 .
As4 O21 Nb4 125.5(3) . .
As4 O21 Cs3 120.5(3) . 5_675
Nb4 O21 Cs3 97.7(2) . 5_675
Nb4 O22 Nb4 155.9(4) 7_575 .
Nb4 O22 Nb5 98.3(2) 7_575 .
Nb4 O22 Nb5 98.3(2) . .
Nb4 O22 Nb6 97.7(2) 7_575 .
Nb4 O22 Nb6 97.7(2) . .
Nb5 O22 Nb6 96.4(3) . .
O23 O23 Nb5 67.5(2) 7_575 .
O23 O23 Cs5 124.73(15) 7_575 5_775
Nb5 O23 Cs5 146.3(3) . 5_775
O23 O23 Cs1 76.35(13) 7_575 .
Nb5 O23 Cs1 109.7(3) . .
Cs5 O23 Cs1 103.9(2) 5_775 .
O23 O23 Cs5 36.34(11) 7_575 3_745
Nb5 O23 Cs5 97.8(2) . 3_745
Cs5 O23 Cs5 88.39(19) 5_775 3_745
Cs1 O23 Cs5 83.45(16) . 3_745
Nb5 O24 Nb6 112.5(4) . .
As3 O25 Nb5 118.5(4) . .
As3 O25 Cs1 143.3(4) . .
Nb5 O25 Cs1 98.2(3) . .
O27 O26 Nb6 67.6(5) . .
O27 O26 Cs4 114.3(4) . 2_675
Nb6 O26 Cs4 131.00(17) . 2_675
O27 O26 Cs4 114.3(4) . 8_756
Nb6 O26 Cs4 131.00(17) . 8_756
Cs4 O26 Cs4 94.4(3) 2_675 8_756
O26 O27 Nb6 67.7(5) . .
O26 O27 Cs5 127.4(2) . 8_756
Nb6 O27 Cs5 92.6(3) . 8_756
O26 O27 Cs5 127.4(2) . 2_675
Nb6 O27 Cs5 92.6(3) . 2_675
Cs5 O27 Cs5 100.4(3) 8_756 2_675
O26 O27 Cs1 107.0(6) . 6_556
Nb6 O27 Cs1 174.7(4) . 6_556
Cs5 O27 Cs1 90.8(2) 8_756 6_556
Cs5 O27 Cs1 90.8(2) 2_675 6_556
As4 O28 Nb6 117.4(5) . .
As4 O28 Cs5 117.7(2) . 2_675
Nb6 O28 Cs5 93.8(2) . 2_675
As4 O28 Cs5 117.7(2) . 8_756
Nb6 O28 Cs5 93.8(2) . 8_756
Cs5 O28 Cs5 111.6(3) 2_675 8_756
Na2 O1W Cs5 87.0(3) 5_775 5_775
Na2 O1W Cs2 81.4(3) 5_775 .
Cs5 O1W Cs2 160.1(3) 5_775 .
Na2 O2W Cs4 85.5(3) 5_775 2_675
Na2 O2W Cs5 78.3(3) 5_775 5_775
Cs4 O2W Cs5 157.1(3) 2_675 5_775
Na1 O3W Cs3 82.5(3) . .
Na1 O3W Cs1 87.0(3) . .
Cs3 O3W Cs1 162.2(3) . .
Na1 O4W Cs3 85.8(3) 5_675 5_675
Na1 O4W Cs4 81.1(3) 5_675 5_675
Cs3 O4W Cs4 164.7(3) 5_675 5_675
Na2 O5W Na1 172.5(4) 6 .
Na2 O5W Cs4 83.9(3) 6 .
Na1 O5W Cs4 92.1(3) . .
Na2 O6W Cs5 81.3(3) . .
Na1 O7W Cs4 94.0(3) . .
Na2 O8W Cs4 77.2(3) 5_775 2_675
Na2 O8W Cs2 88.9(3) 5_775 .
Cs4 O8W Cs2 158.8(3) 2_675 .
Na2 O9W Na2 176.0(5) 5_775 3_755
Na2 O9W Cs2 88.3(3) 5_775 .
Na2 O9W Cs2 88.3(3) 3_755 .
Na1 O10W Na1 168.2(5) 7_575 .
Na1 O10W Cs1 95.4(3) 7_575 .
Na1 O10W Cs1 95.4(3) . .
O13W O12W Na1 91(4) . .
O13W O12W Cs3 23(3) . .
Na1 O12W Cs3 84.3(8) . .
O12W O13W Na1 73(3) . .
O12W O13W Cs3 150(4) . .
Na1 O13W Cs3 97.3(8) . .

loop_
_geom_bond_atom_site_label_1
_geom_bond_atom_site_label_2
_geom_bond_distance
_geom_bond_site_symmetry_2
Cs1 O12 3.019(9) .
Cs1 O2 3.100(7) 5_775
Cs1 O2 3.100(7) 3_745
Cs1 O10W 3.136(12) .
Cs1 O23 3.161(7) .
Cs1 O23 3.161(7) 7_575
Cs1 O25 3.398(8) .
Cs1 O13 3.469(9) .
Cs1 O27 3.507(9) 6_656
Cs1 O1 3.717(8) 5_775
Cs1 O1 3.717(8) 3_745
Cs1 O3W 3.780(10) 7_575
Cs2 O8 3.145(7) 5_775
Cs2 O8 3.145(7) 3_755
Cs2 O16 3.228(8) .
Cs2 O16 3.228(8) 7_585
Cs2 O9W 3.232(11) .
Cs2 O8W 3.443(11) 7_585
Cs2 O8W 3.443(11) .
Cs2 O10 3.473(9) 5_775
Cs2 O1W 3.756(8) 7_585
Cs2 O1W 3.756(8) .
Cs2 Na2 4.097(5) 3_755
Cs2 Na2 4.097(5) 5_775
Cs3 O11W 1.130(14) .
Cs3 O13W 2.52(2) .
Cs3 O17 2.979(8) .
Cs3 O8 3.021(7) 5_775
Cs3 O20 3.074(6) 5_675
Cs3 O4W 3.148(10) 5_675
Cs3 O12W 3.16(3) .
Cs3 O3W 3.260(10) .
Cs3 O20 3.619(7) .
Cs3 O21 3.660(7) 5_675
Cs3 Na1 3.764(5) .
Cs3 O17 3.800(8) 5_675
Cs4 O2 2.777(8) .
Cs4 O11 2.830(6) 5_775
Cs4 O1 2.917(8) .
Cs4 O5W 2.963(8) .
Cs4 O2W 2.984(9) 2_674
Cs4 O7W 3.019(9) .
Cs4 O26 3.038(6) 2_674
Cs4 O12 3.070(7) 5_775
Cs4 O6 3.217(7) .
Cs4 O8W 3.393(10) 2_674
Cs4 O4W 3.586(10) 5_675
Cs4 Na2 3.650(5) 6
Cs5 O1 2.669(8) .
Cs5 O23 2.725(7) 5_775
Cs5 O28 2.779(6) 2_674
Cs5 O6W 2.856(10) .
Cs5 O1W 2.928(8) 5_775
Cs5 O27 2.992(7) 2_674
Cs5 O19 2.998(6) 2_674
Cs5 O2W 3.276(9) 5_775
Cs5 O5 3.281(7) .
Cs5 Na2 3.625(6) .
Cs5 Nb6 3.645(3) 2_674
Cs5 O23 3.779(7) 3_755
Nb1 O3 1.875(7) .
Nb1 O1 1.943(7) .
Nb1 O2 1.957(7) .
Nb1 O4 2.025(7) .
Nb1 O6 2.094(6) .
Nb1 O7 2.1061(19) .
Nb1 O5 2.139(6) .
Nb1 Nb2 3.2256(14) .
Nb1 Nb3 3.2950(14) .
Nb2 O9 1.887(8) .
Nb2 O8 1.951(7) .
Nb2 O8 1.951(7) 7_575
Nb2 O3 2.077(7) 7_575
Nb2 O3 2.077(7) .
Nb2 O10 2.089(9) .
Nb2 O7 2.169(8) .
Nb2 Nb1 3.2256(14) 7_575
Nb2 Nb3 3.3187(17) .
Nb2 Cs2 4.2526(18) 5_775
Nb3 O4 1.915(7) 7_575
Nb3 O4 1.915(7) .
Nb3 O12 1.953(9) .
Nb3 O11 1.979(9) .
Nb3 O9 2.095(9) .
Nb3 O13 2.163(9) .
Nb3 O7 2.273(8) .
Nb3 Nb1 3.2950(14) 7_575
Nb3 Cs4 4.226(2) 5_775
Nb3 Cs4 4.226(2) 3_745
Nb4 O18 1.880(6) .
Nb4 O17 1.975(8) .
Nb4 O16 1.981(8) .
Nb4 O19 2.029(6) .
Nb4 O21 2.074(6) .
Nb4 O22 2.111(2) .
Nb4 O20 2.131(6) .
Nb4 Nb5 3.2379(13) .
Nb4 Nb6 3.2928(13) .
Nb4 Cs3 4.443(2) 5_675
Nb4 Cs5 4.472(3) 2_675
Nb5 O24 1.884(8) .
Nb5 O23 1.951(6) 7_575
Nb5 O23 1.951(7) .
Nb5 O18 2.068(7) 7_575
Nb5 O18 2.068(7) .
Nb5 O25 2.096(9) .
Nb5 O22 2.171(8) .
Nb5 Nb4 3.2379(13) 7_575
Nb5 Nb6 3.3030(17) .
Nb5 Cs5 4.481(3) 5_775
Nb6 O19 1.917(7) 7_575
Nb6 O19 1.917(7) .
Nb6 O27 1.952(9) .
Nb6 O26 1.952(9) .
Nb6 O24 2.086(8) .
Nb6 O28 2.183(9) .
Nb6 O22 2.259(8) .
Nb6 Nb4 3.2928(13) 7_575
Nb6 Cs5 3.645(3) 8_756
Nb6 Cs5 3.645(3) 2_675
As1 O14 1.655(9) .
As1 O5 1.687(7) .
As1 O5 1.687(7) 7_575
As1 O10 1.699(9) .
As2 O15 1.652(9) .
As2 O6 1.682(7) 7_575
As2 O6 1.682(7) .
As2 O13 1.697(9) .
As3 O29 1.655(9) .
As3 O20 1.701(7) 7_575
As3 O20 1.701(7) .
As3 O25 1.712(8) .
As3 Cs3 4.060(2) 3_645
As3 Cs3 4.060(2) 5_675
As4 O30 1.669(9) .
As4 O28 1.685(9) .
As4 O21 1.695(7) .
As4 O21 1.695(7) 7_575
As4 Cs5 3.862(3) 2_675
As4 Cs5 3.862(3) 8_756
Na1 O4W 2.305(10) 5_675
Na1 O7W 2.346(9) .
Na1 O3W 2.357(9) .
Na1 O12W 2.38(3) .
Na1 O13W 2.50(2) .
Na1 O5W 2.508(9) .
Na1 O10W 2.729(5) .
Na2 O8W 2.290(10) 5_775
Na2 O1W 2.294(8) 5_775
Na2 O2W 2.353(9) 5_775
Na2 O5W 2.472(9) 6_655
Na2 O9W 2.614(5) 5_775
Na2 O6W 2.703(10) .
Na2 Cs4 3.650(5) 6_655
Na2 Cs2 4.097(5) 5_775
O1 O2 1.474(11) .
O1 Cs1 3.717(8) 5_775
O2 Cs1 3.100(7) 5_775
O7 Nb1 2.1061(19) 7_575
O8 O8 1.480(17) 7_575
O8 Cs3 3.021(7) 5_775
O8 Cs2 3.145(7) 5_775
O10 Cs2 3.473(9) 5_775
O11 O12 1.455(13) .
O11 Cs4 2.830(6) 5_775
O11 Cs4 2.830(6) 3_745
O12 Cs4 3.070(7) 5_775
O12 Cs4 3.070(7) 3_745
O16 O17 1.474(10) .
O17 Cs3 3.800(8) 5_675
O19 Cs5 2.998(6) 2_675
O20 Cs3 3.074(6) 5_675
O21 Cs3 3.660(7) 5_675
O22 Nb4 2.111(2) 7_575
O23 O23 1.492(14) 7_575
O23 Cs5 2.725(7) 5_775
O23 Cs5 3.779(7) 3_745
O26 O27 1.484(13) .
O26 Cs4 3.038(6) 2_675
O26 Cs4 3.038(6) 8_756
O27 Cs5 2.992(7) 8_756
O27 Cs5 2.992(6) 2_675
O27 Cs1 3.507(9) 6_556
O28 Cs5 2.779(6) 2_675
O28 Cs5 2.779(6) 8_756
O1W Na2 2.294(8) 5_775
O1W Cs5 2.928(8) 5_775
O2W Na2 2.353(9) 5_775
O2W Cs4 2.984(9) 2_675
O2W Cs5 3.276(9) 5_775
O4W Na1 2.305(10) 5_675
O4W Cs3 3.148(10) 5_675
O4W Cs4 3.586(10) 5_675
O5W Na2 2.472(9) 6
O8W Na2 2.290(10) 5_775
O8W Cs4 3.393(10) 2_675
O9W Na2 2.614(5) 5_775
O9W Na2 2.614(5) 3_755
O10W Na1 2.729(5) 7_575
O12W O13W 0.71(2) .
